data_4116545
loop_
_publ_author_name
'Giovanna Barbarella'
'Massimo Zambianchi'
'Luciano Antolini'
'Paolo Ostoja'
'Piera Maccagnani'
'Alessandro Bongini'
'Elisabeth A. Marseglia'
'Emilio Tedesco'
'Giuseppe Gigli'
'Roberto Cingolani'

_publ_section_title
;
 Solid-State Conformation, Molecular Packing, and Electrical and Optical
 Properties of Processable \b-Methylated Sexithiophenes
;
_journal_name_full 'Journal of the American Chemical Society'
_journal_page_first 8920
_journal_page_last 8926
_journal_paper_doi 10.1021/ja9916512
_journal_volume 121
_journal_year 1999
_chemical_compound_source synthesis
_chemical_formula_sum 'C26 H18 S6'
_chemical_formula_weight 522.76
_chemical_name_systematic
; 
 4'',3'''-dimethyl-2,2':5,2'':5'',2''':5''',2'''':5'''',2'''''.-
 sexithiophene
;
_space_group_IT_number 14
_symmetry_cell_setting monoclinic
_symmetry_space_group_name_Hall '-P 2yn'
_symmetry_space_group_name_H-M 'P 1 21/n 1'
_atom_sites_solution_hydrogens geom
_atom_sites_solution_primary direct
_atom_sites_solution_secondary direct
_audit_creation_method SHELXL
_cell_angle_alpha 90.000(15)
_cell_angle_beta 98.344(12)
_cell_angle_gamma 90.000(11)
_cell_formula_units_Z 4
_cell_length_a 12.2029(15)
_cell_length_b 7.5521(12)
_cell_length_c 25.833(3)
_cell_measurement_reflns_used 35
_cell_measurement_temperature 293(2)
_cell_measurement_theta_max 17
_cell_measurement_theta_min 5
_cell_volume 2355.5(6)
_computing_cell_refinement 'Siemens XSCANS'
_computing_data_collection 'Siemens XSCANS'
_computing_data_reduction 'Siemens XSCANS'
_computing_molecular_graphics 'ORTEP (Johnson, 1965)'
_computing_structure_refinement 'SHELXL-93 (Sheldrick, 1993)'
_computing_structure_solution 'SHELXS-86 (Sheldrick, 1990)'
_diffrn_ambient_temperature 293(2)
_diffrn_measurement_device 'Siemens P4RA-M18X diffractometer'
_diffrn_measurement_method 'theta-two(theta) scan'
_diffrn_radiation_monochromator graphite
_diffrn_radiation_source 'rotating anode : 52 KV, 120 mA'
_diffrn_radiation_type MoK\a
_diffrn_radiation_wavelength 0.71069
_diffrn_reflns_av_R_equivalents 0.0340
_diffrn_reflns_av_sigmaI/netI 0.0564
_diffrn_reflns_limit_h_max 14
_diffrn_reflns_limit_h_min -1
_diffrn_reflns_limit_k_max 8
_diffrn_reflns_limit_k_min -1
_diffrn_reflns_limit_l_max 30
_diffrn_reflns_limit_l_min -30
_diffrn_reflns_number 5453
_diffrn_reflns_theta_max 24.99
_diffrn_reflns_theta_min 1.76
_diffrn_standards_decay_% 0
_diffrn_standards_interval_count 200
_diffrn_standards_number 3
_exptl_absorpt_coefficient_mu 0.595
_exptl_absorpt_correction_type 'not applied'
_exptl_crystal_colour orange-yellow
_exptl_crystal_density_diffrn 1.474
_exptl_crystal_description 'trasparent prisms'
_exptl_crystal_F_000 1080
_exptl_crystal_size_max 0.25
_exptl_crystal_size_mid 0.15
_exptl_crystal_size_min 0.15
_refine_diff_density_max 0.441
_refine_diff_density_min -0.542
_refine_diff_density_rms 0.103
_refine_ls_extinction_method none
_refine_ls_goodness_of_fit_all 1.032
_refine_ls_goodness_of_fit_obs 1.083
_refine_ls_hydrogen_treatment none
_refine_ls_matrix_type full
_refine_ls_number_parameters 295
_refine_ls_number_reflns 4085
_refine_ls_number_restraints 0
_refine_ls_restrained_S_all 1.056
_refine_ls_restrained_S_obs 1.083
_refine_ls_R_factor_all 0.1143
_refine_ls_R_factor_obs 0.0629
_refine_ls_shift/esd_max 0.001
_refine_ls_shift/esd_mean 0.000
_refine_ls_structure_factor_coef Fsqd
_refine_ls_weighting_details 'w=1/[\s^2^(Fo^2^)+(0.0900P)^2^+3.2998P] where P=(Fo^2^+2Fc^2^)/3'
_refine_ls_weighting_scheme calc
_refine_ls_wR_factor_all 0.2011
_refine_ls_wR_factor_obs 0.1576
_reflns_number_observed 2479
_reflns_number_total 4090
_reflns_observed_criterion >2sigma(I)
_cod_data_source_file ja9916512_1.cif
_cod_data_source_block Compund1
_cod_depositor_comments
;
The following automatic conversions were performed:

'_refine_ls_weighting_scheme' value 'calc
w=1/[\s^2^(Fo^2^)+(0.0900P)^2^+3.2998P] where P=(Fo^2^+2Fc^2^)/3' was
changed to 'calc'. New tag '_refine_ls_weighting_details' was
created. The value of the new tag was set to
'w=1/[\s^2^(Fo^2^)+(0.0900P)^2^+3.2998P] where P=(Fo^2^+2Fc^2^)/3'.

Automatic conversion script
Id: cif_fix_values 3143 2015-03-26 13:38:13Z robertas 
;
_cod_database_code 4116545

loop_
_symmetry_equiv_pos_as_xyz
'x, y, z'
'-x+1/2, y+1/2, -z+1/2'
'-x, -y, -z'
'x-1/2, -y-1/2, z-1/2'

loop_
_atom_site_aniso_label
_atom_site_aniso_U_11
_atom_site_aniso_U_22
_atom_site_aniso_U_33
_atom_site_aniso_U_23
_atom_site_aniso_U_13
_atom_site_aniso_U_12
S1A 0.0687(10) 0.0947(13) 0.0676(10) 0.0069(9) -0.0045(8) 0.0104(10)
C2A 0.055(3) 0.041(3) 0.048(3) 0.002(2) -0.001(2) -0.004(2)
C3A 0.042(3) 0.046(3) 0.038(3) -0.001(2) 0.005(2) 0.002(2)
C4A 0.069(4) 0.077(4) 0.068(4) -0.009(3) 0.018(3) -0.005(4)
C5A 0.080(4) 0.090(5) 0.049(3) 0.005(3) 0.001(3) -0.009(4)
S1B 0.0462(7) 0.0694(10) 0.0487(8) 0.0036(7) 0.0009(6) 0.0091(7)
C2B 0.049(3) 0.044(3) 0.045(3) 0.003(2) -0.002(2) 0.000(2)
C3B 0.053(3) 0.062(4) 0.060(4) 0.009(3) -0.001(3) 0.017(3)
C4B 0.053(3) 0.067(4) 0.056(3) 0.001(3) 0.008(3) 0.018(3)
C5B 0.048(3) 0.045(3) 0.050(3) -0.001(2) 0.007(2) -0.003(2)
S1C 0.0430(7) 0.0667(10) 0.0492(8) 0.0024(7) 0.0033(6) 0.0063(7)
C2C 0.048(3) 0.047(3) 0.048(3) 0.001(2) 0.006(2) -0.005(2)
C3C 0.042(3) 0.059(3) 0.050(3) -0.003(3) 0.009(2) -0.005(3)
C4C 0.045(3) 0.047(3) 0.051(3) 0.001(2) 0.002(2) -0.003(2)
C5C 0.044(3) 0.046(3) 0.048(3) 0.000(2) 0.003(2) 0.001(2)
C6C 0.043(3) 0.072(4) 0.058(3) 0.005(3) 0.001(2) -0.003(3)
S1D 0.0440(7) 0.0796(11) 0.0489(8) 0.0021(7) 0.0039(6) -0.0056(7)
C2D 0.044(3) 0.046(3) 0.048(3) 0.001(2) 0.008(2) 0.000(2)
C3D 0.048(3) 0.046(3) 0.058(3) 0.000(3) 0.005(2) -0.003(3)
C4D 0.049(3) 0.055(3) 0.051(3) 0.005(3) 0.013(2) -0.004(3)
C5D 0.051(3) 0.048(3) 0.052(3) 0.003(2) 0.008(3) 0.004(3)
C6D 0.052(3) 0.091(5) 0.060(4) -0.004(3) 0.006(3) -0.020(3)
S1E 0.0459(7) 0.0677(9) 0.0516(8) 0.0053(7) 0.0026(6) -0.0055(7)
C2E 0.049(3) 0.052(3) 0.055(3) 0.003(3) 0.009(3) 0.003(3)
C3E 0.055(3) 0.080(4) 0.065(4) 0.000(3) 0.007(3) -0.017(3)
C4E 0.059(3) 0.082(5) 0.058(4) -0.005(3) 0.003(3) -0.022(3)
C5E 0.053(3) 0.050(3) 0.050(3) -0.002(3) 0.006(2) 0.003(3)
S1F 0.0692(11) 0.1126(15) 0.0672(11) -0.0120(10) 0.0011(8) 0.0012(10)
C2F 0.056(3) 0.046(3) 0.048(3) 0.000(2) 0.003(2) 0.006(3)
C3F 0.053(3) 0.047(3) 0.042(3) 0.007(2) 0.012(2) -0.008(2)
C4F 0.079(4) 0.063(4) 0.066(4) 0.010(3) 0.020(3) 0.003(3)
C5F 0.088(5) 0.083(5) 0.048(3) 0.000(3) 0.000(3) 0.013(4)

loop_
_atom_site_label
_atom_site_type_symbol
_atom_site_fract_x
_atom_site_fract_y
_atom_site_fract_z
_atom_site_U_iso_or_equiv
_atom_site_thermal_displace_type
_atom_site_occupancy
_atom_site_calc_flag
_atom_site_refinement_flags
S1A S 0.21219(14) 0.1136(3) 0.84108(7) 0.0784(5) Uani 1 d .
C2A C 0.1217(4) 0.1903(7) 0.7894(2) 0.0488(13) Uani 1 d .
C3A C 0.0229(4) 0.2669(7) 0.8050(2) 0.0423(11) Uani 1 d .
H3A H -0.0364(4) 0.3167(7) 0.7832(2) 0.051 Uiso 1 calc R
C4A C 0.0350(5) 0.2505(9) 0.8616(3) 0.071(2) Uani 1 d .
H4A H -0.0185(5) 0.2915(9) 0.8808(3) 0.085 Uiso 1 calc R
C5A C 0.1283(6) 0.1725(10) 0.8842(2) 0.074(2) Uani 1 d .
H5A H 0.1448(6) 0.1530(10) 0.9200(2) 0.089 Uiso 1 calc R
S1B S 0.05623(11) 0.2519(2) 0.68374(5) 0.0553(4) Uani 1 d .
C2B C 0.1481(4) 0.1738(7) 0.7362(2) 0.0467(12) Uani 1 d .
C3B C 0.2384(5) 0.1023(8) 0.7192(2) 0.0593(15) Uani 1 d .
H3B H 0.2978(5) 0.0553(8) 0.7416(2) 0.071 Uiso 1 calc R
C4B C 0.2338(5) 0.1059(8) 0.6646(2) 0.0586(15) Uani 1 d .
H4B H 0.2888(5) 0.0593(8) 0.6472(2) 0.070 Uiso 1 calc R
C5B C 0.1407(4) 0.1844(7) 0.6398(2) 0.0477(12) Uani 1 d .
S1C S 0.20665(11) 0.2276(2) 0.54254(5) 0.0533(4) Uani 1 d .
C2C C 0.1079(4) 0.2133(7) 0.5839(2) 0.0474(12) Uani 1 d .
C3C C 0.0050(4) 0.2374(7) 0.5570(2) 0.0499(13) Uani 1 d .
H3C H -0.0586(4) 0.2349(7) 0.5730(2) 0.060 Uiso 1 calc R
C4C C 0.0020(4) 0.2666(7) 0.5030(2) 0.0479(12) Uani 1 d .
C5C C 0.1067(4) 0.2657(7) 0.4884(2) 0.0463(12) Uani 1 d .
C6C C -0.1050(4) 0.2926(8) 0.4674(2) 0.0583(15) Uani 1 d G
H6C1 H -0.1654(4) 0.2874(8) 0.4874(2) 0.087 Uiso 1 calc R
H6C2 H -0.1137(4) 0.2010(8) 0.4414(2) 0.087 Uiso 1 calc R
H6C3 H -0.1047(4) 0.4059(8) 0.4506(2) 0.087 Uiso 1 calc R
S1D S 0.04817(11) 0.2468(2) 0.38102(5) 0.0578(4) Uani 1 d .
C2D C 0.1401(4) 0.2973(7) 0.4369(2) 0.0460(12) Uani 1 d .
C3D C 0.2394(4) 0.3581(7) 0.4240(2) 0.0508(13) Uani 1 d .
C4D C 0.2374(4) 0.3675(7) 0.3687(2) 0.0512(13) Uani 1 d .
H4D H 0.2969(4) 0.4089(7) 0.3535(2) 0.061 Uiso 1 calc R
C5D C 0.1412(4) 0.3109(7) 0.3401(2) 0.0503(13) Uani 1 d .
C6D C 0.3398(4) 0.4055(9) 0.4613(2) 0.068(2) Uani 1 d G
H6D1 H 0.3972(4) 0.4439(9) 0.4421(2) 0.102 Uiso 1 calc R
H6D2 H 0.3648(4) 0.3039(9) 0.4820(2) 0.102 Uiso 1 calc R
H6D3 H 0.3222(4) 0.4994(9) 0.4837(2) 0.102 Uiso 1 calc R
S1E S 0.19618(11) 0.3749(2) 0.24149(5) 0.0555(4) Uani 1 d .
C2E C 0.1110(4) 0.2953(7) 0.2842(2) 0.0519(13) Uani 1 d .
C3E C 0.0190(5) 0.2191(9) 0.2576(2) 0.067(2) Uani 1 d .
H3E H -0.0366(5) 0.1686(9) 0.2739(2) 0.080 Uiso 1 calc R
C4E C 0.0160(5) 0.2242(9) 0.2029(2) 0.067(2) Uani 1 d .
H4E H -0.0422(5) 0.1788(9) 0.1794(2) 0.081 Uiso 1 calc R
C5E C 0.1061(4) 0.3016(7) 0.1878(2) 0.0511(13) Uani 1 d .
S1F S 0.02488(15) 0.3137(3) 0.08298(7) 0.0839(6) Uani 1 d .
C2F C 0.1294(4) 0.3357(7) 0.1346(2) 0.0505(13) Uani 1 d .
C3F C 0.2315(4) 0.3898(7) 0.1191(2) 0.0470(12) Uani 1 d .
H3F H 0.2981(4) 0.4088(7) 0.1409(2) 0.056 Uiso 1 calc R
C4F C 0.2108(6) 0.4098(8) 0.0622(2) 0.068(2) Uani 1 d .
H4F H 0.2660(6) 0.4452(8) 0.0431(2) 0.082 Uiso 1 calc R
C5F C 0.1094(6) 0.3746(9) 0.0397(2) 0.074(2) Uani 1 d .
H5F H 0.0867(6) 0.3823(9) 0.0038(2) 0.088 Uiso 1 calc R

loop_
_atom_type_symbol
_atom_type_description
_atom_type_scat_dispersion_real
_atom_type_scat_dispersion_imag
_atom_type_scat_source
S S 0.1246 0.1234 'International Tables Vol C Tables 4.2.6.8 and 6.1.1.4'
C C 0.0033 0.0016 'International Tables Vol C Tables 4.2.6.8 and 6.1.1.4'
H H 0.0000 0.0000 'International Tables Vol C Tables 4.2.6.8 and 6.1.1.4'

loop_
_geom_angle_atom_site_label_1
_geom_angle_atom_site_label_2
_geom_angle_atom_site_label_3
_geom_angle
C5A S1A C2A 92.3(3)
C3A C2A C2B 127.1(5)
C3A C2A S1A 112.9(4)
C2B C2A S1A 120.0(4)
C2A C3A C4A 106.2(5)
C5A C4A C3A 115.6(6)
C4A C5A S1A 112.9(5)
C5B S1B C2B 92.0(2)
C3B C2B C2A 129.8(5)
C3B C2B S1B 110.2(4)
C2A C2B S1B 120.0(4)
C2B C3B C4B 113.7(5)
C5B C4B C3B 113.0(5)
C4B C5B C2C 128.6(5)
C4B C5B S1B 111.0(4)
C2C C5B S1B 120.4(4)
C2C S1C C5C 92.1(2)
C3C C2C C5B 128.8(5)
C3C C2C S1C 110.7(4)
C5B C2C S1C 120.4(4)
C2C C3C C4C 114.6(5)
C5C C4C C3C 112.2(5)
C5C C4C C6C 126.2(5)
C3C C4C C6C 121.6(5)
C4C C5C C2D 129.5(5)
C4C C5C S1C 110.4(4)
C2D C5C S1C 120.1(4)
C5D S1D C2D 92.6(2)
C3D C2D C5C 130.0(5)
C3D C2D S1D 110.8(4)
C5C C2D S1D 119.2(4)
C2D C3D C4D 111.7(5)
C2D C3D C6D 126.4(5)
C4D C3D C6D 121.9(5)
C5D C4D C3D 114.6(5)
C4D C5D C2E 130.0(5)
C4D C5D S1D 110.3(4)
C2E C5D S1D 119.6(4)
C2E S1E C5E 91.7(3)
C3E C2E C5D 127.9(5)
C3E C2E S1E 110.7(4)
C5D C2E S1E 121.4(4)
C2E C3E C4E 113.3(5)
C5E C4E C3E 113.4(5)
C4E C5E C2F 128.5(5)
C4E C5E S1E 110.9(4)
C2F C5E S1E 120.6(4)
C5F S1F C2F 91.8(3)
C3F C2F C5E 127.6(5)
C3F C2F S1F 113.1(4)
C5E C2F S1F 119.3(4)
C2F C3F C4F 106.3(5)
C5F C4F C3F 116.0(6)
C4F C5F S1F 112.7(5)

loop_
_geom_bond_atom_site_label_1
_geom_bond_atom_site_label_2
_geom_bond_distance
S1A C5A 1.678(7)
S1A C2A 1.705(5)
C2A C3A 1.446(7)
C2A C2B 1.462(7)
C3A C4A 1.452(8)
C4A C5A 1.337(9)
S1B C5B 1.718(5)
S1B C2B 1.733(5)
C2B C3B 1.356(7)
C3B C4B 1.405(7)
C4B C5B 1.357(7)
C5B C2C 1.458(7)
S1C C2C 1.725(5)
S1C C5C 1.742(5)
C2C C3C 1.357(7)
C3C C4C 1.407(7)
C4C C5C 1.384(7)
C4C C6C 1.497(7)
C5C C2D 1.465(7)
S1D C5D 1.728(5)
S1D C2D 1.738(5)
C2D C3D 1.382(7)
C3D C4D 1.427(7)
C3D C6D 1.487(7)
C4D C5D 1.362(7)
C5D C2E 1.443(7)
S1E C2E 1.730(5)
S1E C5E 1.730(5)
C2E C3E 1.357(8)
C3E C4E 1.409(8)
C4E C5E 1.352(8)
C5E C2F 1.466(7)
S1F C5F 1.692(7)
S1F C2F 1.714(5)
C2F C3F 1.423(7)
C3F C4F 1.463(8)
C4F C5F 1.315(8)

loop_
_geom_torsion_atom_site_label_1
_geom_torsion_atom_site_label_2
_geom_torsion_atom_site_label_3
_geom_torsion_atom_site_label_4
_geom_torsion
C5A S1A C2A C3A 0.8(4)
C5A S1A C2A C2B -179.0(5)
C2B C2A C3A C4A 179.4(5)
S1A C2A C3A C4A -0.4(6)
C2A C3A C4A C5A -0.4(8)
C3A C4A C5A S1A 1.0(8)
C2A S1A C5A C4A -1.0(6)
C3A C2A C2B C3B -179.4(6)
S1A C2A C2B C3B 0.3(8)
C3A C2A C2B S1B 0.3(8)
S1A C2A C2B S1B -180.0(3)
C5B S1B C2B C3B 0.6(5)
C5B S1B C2B C2A -179.2(4)
C2A C2B C3B C4B 178.4(5)
S1B C2B C3B C4B -1.3(7)
C2B C3B C4B C5B 1.5(8)
C3B C4B C5B C2C 179.5(5)
C3B C4B C5B S1B -1.0(7)
C2B S1B C5B C4B 0.2(5)
C2B S1B C5B C2C 179.8(4)
C4B C5B C2C C3C 156.6(6)
S1B C5B C2C C3C -22.9(8)
C4B C5B C2C S1C -25.5(8)
S1B C5B C2C S1C 155.0(3)
C5C S1C C2C C3C -0.2(4)
C5C S1C C2C C5B -178.5(4)
C5B C2C C3C C4C 178.5(5)
S1C C2C C3C C4C 0.4(6)
C2C C3C C4C C5C -0.4(7)
C2C C3C C4C C6C 178.9(5)
C3C C4C C5C C2D -177.4(5)
C6C C4C C5C C2D 3.3(9)
C3C C4C C5C S1C 0.2(6)
C6C C4C C5C S1C -179.1(5)
C2C S1C C5C C4C 0.0(4)
C2C S1C C5C C2D 177.9(4)
C4C C5C C2D C3D 154.3(6)
S1C C5C C2D C3D -23.1(8)
C4C C5C C2D S1D -28.5(8)
S1C C5C C2D S1D 154.1(3)
C5D S1D C2D C3D -1.1(4)
C5D S1D C2D C5C -178.8(4)
C5C C2D C3D C4D 179.2(5)
S1D C2D C3D C4D 1.8(6)
C5C C2D C3D C6D 0.7(10)
S1D C2D C3D C6D -176.7(5)
C2D C3D C4D C5D -1.8(7)
C6D C3D C4D C5D 176.8(5)
C3D C4D C5D C2E -177.5(5)
C3D C4D C5D S1D 1.0(6)
C2D S1D C5D C4D 0.1(4)
C2D S1D C5D C2E 178.7(5)
C4D C5D C2E C3E 171.6(6)
S1D C5D C2E C3E -6.7(8)
C4D C5D C2E S1E -7.3(9)
S1D C5D C2E S1E 174.4(3)
C5E S1E C2E C3E -0.5(5)
C5E S1E C2E C5D 178.5(5)
C5D C2E C3E C4E -179.1(6)
S1E C2E C3E C4E -0.1(7)
C2E C3E C4E C5E 0.9(9)
C3E C4E C5E C2F -177.6(6)
C3E C4E C5E S1E -1.3(7)
C2E S1E C5E C4E 1.1(5)
C2E S1E C5E C2F 177.7(5)
C4E C5E C2F C3F -168.6(6)
S1E C5E C2F C3F 15.5(8)
C4E C5E C2F S1F 12.5(9)
S1E C5E C2F S1F -163.4(3)
C5F S1F C2F C3F -0.2(5)
C5F S1F C2F C5E 178.8(5)
C5E C2F C3F C4F -178.6(5)
S1F C2F C3F C4F 0.4(6)
C2F C3F C4F C5F -0.3(7)
C3F C4F C5F S1F 0.2(8)
C2F S1F C5F C4F 0.0(6)
S1A C2A C2B S1B -180.0(3)
S1B C5B C2C S1C 155.0(3)
S1C C5C C2D S1D 154.1(3)
S1D C5D C2E S1E 174.4(3)
S1E C5E C2F S1F -163.4(3)

loop_
_cod_related_entry_id
_cod_related_entry_database
_cod_related_entry_code
1 ChemSpider 30660569
